data_7035138
loop_
_publ_author_name
'Yakubovich, Olga V.'
'Kiriukhina, Galina V.'
'Dimitrova, Olga V.'
'Shvanskaya, Larisa V.'
'Volkova, Olga S.'
'Vasiliev, Alexander N.'

_publ_section_title
;
 A novel cobalt sodium phosphate hydroxide with the ellenbergerite
 topology: crystal structure and physical properties.
;
_journal_issue 26
_journal_name_full 'Dalton transactions (Cambridge, England : 2003)'
_journal_page_first 11827
_journal_page_last 11834
_journal_paper_doi 10.1039/c5dt00753d
_journal_volume 44
_journal_year 2015
_chemical_formula_moiety 'Co12 H10.18 O38 P8, 1.82(Na)'
_chemical_formula_sum 'Co12 H10.18 Na1.82 O38 P8'
_chemical_formula_weight 1615.02
_chemical_name_common 'Cobalt sodium phosphate'
_chemical_name_systematic
;
Cobalt sodium phosphate hydroxide
;
_space_group_IT_number 186
_symmetry_cell_setting hexagonal
_symmetry_space_group_name_Hall 'P 6c -2c'
_symmetry_space_group_name_H-M 'P 63 m c'
_atom_sites_solution_hydrogens difmap
_atom_sites_solution_primary direct
_atom_sites_solution_secondary difmap
_audit_creation_method SHELXL-97
_audit_update_record
;
2015-02-10 # Formatted by publCIF

;
_cell_angle_alpha 90.00
_cell_angle_beta 90.00
_cell_angle_gamma 120.00
_cell_formula_units_Z 1
_cell_length_a 12.630(3)
_cell_length_b 12.630(3)
_cell_length_c 5.0170(10)
_cell_measurement_reflns_used 630
_cell_measurement_temperature 293(2)
_cell_measurement_theta_max 27.95
_cell_measurement_theta_min 3.23
_cell_volume 693.1(3)
_computing_cell_refinement
;
CrysAlisPro, Agilent Technologies,
Version 1.171.35.21 (release 20-01-2012 CrysAlis171 .NET)
(compiled Jan 23 2012,18:06:46)
;
_computing_data_collection
;
CrysAlisPro, Agilent Technologies,
Version 1.171.35.21 (release 20-01-2012 CrysAlis171 .NET)
(compiled Jan 23 2012,18:06:46)
;
_computing_data_reduction
;
CrysAlisPro, Agilent Technologies,
Version 1.171.35.21 (release 20-01-2012 CrysAlis171 .NET)
(compiled Jan 23 2012,18:06:46)
;
_computing_molecular_graphics 'DIAMOND (Brandenburg, 2006)'
_computing_structure_refinement 'SHELXL-97 (Sheldrick, 2008)'
_computing_structure_solution 'SIR92 (Altomare et al., 1994)'
_diffrn_ambient_temperature 293(2)
_diffrn_detector_area_resol_mean 16.0630
_diffrn_measured_fraction_theta_full 0.997
_diffrn_measured_fraction_theta_max 0.997
_diffrn_measurement_device_type 'Xcalibur Sapphire3'
_diffrn_measurement_method \w
_diffrn_radiation_monochromator graphite
_diffrn_radiation_source 'fine-focus sealed tube'
_diffrn_radiation_type MoK\a
_diffrn_radiation_wavelength 0.71073
_diffrn_reflns_av_R_equivalents 0.1186
_diffrn_reflns_av_sigmaI/netI 0.0402
_diffrn_reflns_limit_h_max 17
_diffrn_reflns_limit_h_min -17
_diffrn_reflns_limit_k_max 17
_diffrn_reflns_limit_k_min -17
_diffrn_reflns_limit_l_max 6
_diffrn_reflns_limit_l_min -6
_diffrn_reflns_number 12169
_diffrn_reflns_theta_full 28.94
_diffrn_reflns_theta_max 28.94
_diffrn_reflns_theta_min 3.23
_exptl_absorpt_coefficient_mu 7.626
_exptl_absorpt_correction_T_max 0.886
_exptl_absorpt_correction_T_min 0.780
_exptl_absorpt_correction_type numerical
_exptl_absorpt_process_details
;
CrysAlisPro, Agilent Technologies,
Version 1.171.35.21 (release 20-01-2012 CrysAlis171 .NET)
(compiled Jan 23 2012,18:06:46)
Numerical absorption correction based on gaussian integration over
a multifaceted crystal model
;
_exptl_crystal_colour pink
_exptl_crystal_density_diffrn 3.869
_exptl_crystal_density_method 'not measured'
_exptl_crystal_description prism
_exptl_crystal_F_000 778
_exptl_crystal_size_max 0.11
_exptl_crystal_size_mid 0.02
_exptl_crystal_size_min 0.01
_refine_diff_density_max 0.953
_refine_diff_density_min -1.901
_refine_diff_density_rms 0.197
_refine_ls_abs_structure_details 'Flack H D (1983), Acta Cryst. A39, 876-881'
_refine_ls_abs_structure_Flack 0.05(5)
_refine_ls_extinction_coef 0.0011(4)
_refine_ls_extinction_expression Fc^*^=kFc[1+0.001xFc^2^\l^3^/sin(2\q)]^-1/4^
_refine_ls_extinction_method SHELXL
_refine_ls_goodness_of_fit_ref 1.278
_refine_ls_hydrogen_treatment refall
_refine_ls_matrix_type full
_refine_ls_number_parameters 65
_refine_ls_number_reflns 695
_refine_ls_number_restraints 4
_refine_ls_restrained_S_all 1.274
_refine_ls_R_factor_all 0.0554
_refine_ls_R_factor_gt 0.0520
_refine_ls_shift/su_max 0.000
_refine_ls_shift/su_mean 0.000
_refine_ls_structure_factor_coef Fsqd
_refine_ls_weighting_details 'calc w=1/[\s^2^(Fo^2^)+(0.0000P)^2^+5.0000P] where P=(Fo^2^+2Fc^2^)/3'
_refine_ls_weighting_scheme calc
_refine_ls_wR_factor_gt 0.0737
_refine_ls_wR_factor_ref 0.0747
_reflns_number_gt 661
_reflns_number_total 695
_reflns_threshold_expression >2\s(I)
_cod_data_source_file c5dt00753d1.cif
_cod_data_source_block 7514
_cod_depositor_comments 'Adding full bibliography for 7035138.cif.'
_cod_database_code 7035138

loop_
_symmetry_equiv_pos_as_xyz
'x, y, z'
'-x, -y, z+1/2'
'-y, x-y, z'
'-x+y, -x, z'
'x-y, x, z+1/2'
'y, -x+y, z+1/2'
'-x+y, y, z'
'x, x-y, z'
'-y, -x, z'
'y, x, z+1/2'
'-x, -x+y, z+1/2'
'x-y, -y, z+1/2'

loop_
_atom_site_label
_atom_site_type_symbol
_atom_site_fract_x
_atom_site_fract_y
_atom_site_fract_z
_atom_site_U_iso_or_equiv
_atom_site_adp_type
_atom_site_occupancy
_atom_site_symmetry_multiplicity
_atom_site_calc_flag
_atom_site_refinement_flags
Co1 Co 0.07765(7) 0.65220(8) 0.0896(9) 0.0110(2) Uani 1 1 d .
P1 P 0.15516(12) 0.84484(12) 0.5676(12) 0.0147(6) Uani 1 2 d S
P2 P 0.3333 0.6667 -0.1362(12) 0.0096(9) Uani 1 6 d S
Na1 Na 0.0000 0.0000 0.7724(19) 0.023(2) Uani 0.91 6 d SP
O1 O 0.0750(4) 0.7284(4) 0.7286(12) 0.0134(11) Uani 1 1 d .
O2 O 0.0855(4) 0.9145(4) 0.5241(16) 0.031(2) Uani 1 2 d SD
O3 O 0.1888(4) 0.8112(4) 0.2987(17) 0.0176(17) Uani 1 2 d S
O5 O 0.3992(3) 0.6008(3) -0.0406(19) 0.0202(18) Uani 1 2 d S
O6 O 0.0497(7) 0.5248(3) 0.4015(9) 0.0135(16) Uani 1 2 d SD
O4 O 0.3333 0.6667 0.551(3) 0.043(5) Uani 1 6 d SD
H1 H 0.080(13) 0.540(7) 0.558(12) 0.10(6) Uiso 1 2 d SD
H2 H 0.058(13) 0.942(13) 0.65(5) 0.10(6) Uiso 0.36 2 d SPD
H3 H 0.3956(11) 0.6978(6) 0.4501 0.10(6) Uiso 0.33 2 d SPD

loop_
_atom_site_aniso_label
_atom_site_aniso_U_11
_atom_site_aniso_U_22
_atom_site_aniso_U_33
_atom_site_aniso_U_23
_atom_site_aniso_U_13
_atom_site_aniso_U_12
Co1 0.0101(4) 0.0133(4) 0.0086(4) 0.0003(7) 0.0001(7) 0.0051(4)
P1 0.0160(8) 0.0160(8) 0.0088(14) 0.0010(7) -0.0010(7) 0.0057(10)
P2 0.0091(13) 0.0091(13) 0.011(2) 0.000 0.000 0.0046(6)
Na1 0.017(2) 0.017(2) 0.034(6) 0.000 0.000 0.0084(12)
O1 0.012(3) 0.011(3) 0.013(2) 0.001(2) 0.0029(19) 0.003(2)
O2 0.033(4) 0.033(4) 0.038(7) 0.0060(18) -0.0060(18) 0.024(4)
O3 0.015(3) 0.015(3) 0.012(4) -0.0032(17) 0.0032(17) -0.001(3)
O5 0.013(3) 0.013(3) 0.039(5) 0.0061(18) -0.0061(18) 0.009(3)
O6 0.018(4) 0.012(3) 0.012(4) -0.0021(15) -0.004(3) 0.009(2)
O4 0.059(6) 0.059(6) 0.011(10) 0.000 0.000 0.029(3)

loop_
_atom_type_symbol
_atom_type_description
_atom_type_scat_dispersion_real
_atom_type_scat_dispersion_imag
_atom_type_scat_source
O O 0.0106 0.0060 'International Tables Vol C Tables 4.2.6.8 and 6.1.1.4'
Na Na 0.0362 0.0249 'International Tables Vol C Tables 4.2.6.8 and 6.1.1.4'
P P 0.1023 0.0942 'International Tables Vol C Tables 4.2.6.8 and 6.1.1.4'
Co Co 0.3494 0.9721 'International Tables Vol C Tables 4.2.6.8 and 6.1.1.4'
H H 0.0000 0.0000 'International Tables Vol C Tables 4.2.6.8 and 6.1.1.4'

loop_
_geom_angle_atom_site_label_1
_geom_angle_atom_site_label_2
_geom_angle_atom_site_label_3
_geom_angle
_geom_angle_site_symmetry_1
_geom_angle_site_symmetry_3
_geom_angle_publ_flag
O1 Co1 O1 93.5(2) 11_554 1_554 n
O1 Co1 O3 90.3(2) 11_554 . n
O1 Co1 O3 98.9(2) 1_554 . n
O1 Co1 O5 164.6(2) 11_554 4_565 n
O1 Co1 O5 93.4(2) 1_554 4_565 n
O3 Co1 O5 102.2(3) . 4_565 n
O1 Co1 O6 87.4(2) 11_554 . n
O1 Co1 O6 163.3(2) 1_554 . n
O3 Co1 O6 97.8(3) . . n
O5 Co1 O6 82.1(2) 4_565 . n
O1 Co1 O6 86.6(2) 11_554 2_564 n
O1 Co1 O6 85.6(2) 1_554 2_564 n
O3 Co1 O6 174.7(3) . 2_564 n
O5 Co1 O6 80.2(2) 4_565 2_564 n
O6 Co1 O6 77.81(14) . 2_564 n
O1 P1 O1 108.1(4) 9_665 . y
O1 P1 O3 109.8(3) 9_665 . n
O1 P1 O3 109.8(3) . . y
O1 P1 O2 109.3(3) 9_665 . n
O1 P1 O2 109.3(3) . . y
O3 P1 O2 110.5(5) . . y
O5 P2 O5 110.5(3) 4_565 3_665 n
O5 P2 O5 110.5(3) 4_565 . n
O5 P2 O5 110.5(3) 3_665 . y
O5 P2 O4 108.4(4) 4_565 1_554 n
O5 P2 O4 108.4(4) 3_665 1_554 n
O5 P2 O4 108.4(4) . 1_554 y
O2 Na1 O2 92.2(4) 4_455 1_545 n
O2 Na1 O2 92.2(4) 4_455 3_665 n
O2 Na1 O2 92.2(4) 1_545 3_665 n
O2 Na1 O2 179.6(5) 4_455 5_655 n
O2 Na1 O2 88.02(16) 1_545 5_655 n
O2 Na1 O2 88.02(16) 3_665 5_655 n
O2 Na1 O2 88.02(16) 4_455 2_565 n
O2 Na1 O2 179.6(5) 1_545 2_565 n
O2 Na1 O2 88.02(16) 3_665 2_565 n
O2 Na1 O2 91.7(4) 5_655 2_565 n
O2 Na1 O2 88.02(16) 4_455 6_445 n
O2 Na1 O2 88.02(16) 1_545 6_445 n
O2 Na1 O2 179.6(5) 3_665 6_445 n
O2 Na1 O2 91.7(4) 5_655 6_445 n
O2 Na1 O2 91.7(4) 2_565 6_445 n
P1 O1 Co1 125.8(3) . 11 y
P1 O1 Co1 139.0(3) . 1_556 y
Co1 O1 Co1 94.8(2) 11 1_556 y
P1 O3 Co1 124.46(17) . . y
P1 O3 Co1 124.46(17) . 9_665 y
Co1 O3 Co1 111.0(3) . 9_665 y
P2 O5 Co1 135.93(16) . 7 y
P2 O5 Co1 135.93(16) . 3_665 y
Co1 O5 Co1 87.2(3) 7 3_665 n
Co1 O6 Co1 83.9(3) 8_565 . n
Co1 O6 Co1 88.21(11) 8_565 2_565 n
Co1 O6 Co1 146.6(4) . 2_565 n
Co1 O6 Co1 146.6(4) 8_565 11 n
Co1 O6 Co1 88.21(11) . 11 n
Co1 O6 Co1 80.8(3) 2_565 11 n

loop_
_geom_bond_atom_site_label_1
_geom_bond_atom_site_label_2
_geom_bond_distance
_geom_bond_site_symmetry_2
_geom_bond_publ_flag
Co1 O1 2.058(5) 11_554 n
Co1 O1 2.059(5) 1_554 y
Co1 O3 2.070(4) . y
Co1 O5 2.077(5) 4_565 y
Co1 O6 2.143(6) . y
Co1 O6 2.209(6) 2_564 y
P1 O1 1.533(5) 9_665 n
P1 O1 1.533(5) . y
P1 O3 1.537(8) . y
P1 O2 1.540(8) . y
P2 O5 1.519(7) 4_565 n
P2 O5 1.519(7) 3_665 n
P2 O5 1.519(7) . y
P2 O4 1.568(17) 1_554 y
Na1 O2 2.247(10) 4_455 n
Na1 O2 2.247(10) 1_545 y
Na1 O2 2.247(10) 3_665 n
Na1 O2 2.256(9) 5_655 n
Na1 O2 2.256(9) 2_565 y
Na1 O2 2.256(9) 6_445 n
Na1 Na1 2.5085(5) 2 y
O2 H2 0.8500(13) . y
O6 H1 0.8500(12) . y
O4 H3 0.8500(11) . y
